data_7041978
loop_
_publ_author_name
'Ghosh, Pokhraj'
'Quiroz, Manuel'
'Wang, Ning'
'Bhuvanesh, Nattamai'
'Darensbourg, Marcetta Y.'

_publ_section_title
;
 Complexes of MN2S2&#x00B7;Fe(\h(5)-C5R5)(CO) as platform for exploring
 cooperative heterobimetallic effects in HER electrocatalysis.
;
_journal_issue 17
_journal_name_full 'Dalton transactions (Cambridge, England : 2003)'
_journal_page_first 5617
_journal_page_last 5624
_journal_paper_doi 10.1039/c6dt04666e
_journal_volume 46
_journal_year 2017
_chemical_formula_moiety 'C20 H33 Fe N2 Ni O S2, F6 P'
_chemical_formula_sum 'C20 H33 F6 Fe N2 Ni O P S2'
_chemical_formula_weight 641.13
_space_group_crystal_system orthorhombic
_space_group_IT_number 61
_space_group_name_Hall '-P 2ac 2ab'
_space_group_name_H-M_alt 'P b c a'
_symmetry_space_group_name_Hall '-P 2ac 2ab'
_symmetry_space_group_name_H-M 'P b c a'
_atom_sites_solution_hydrogens geom
_audit_creation_date 2016-11-29
_audit_creation_method
;
Olex2 1.2-beta
(compiled 2016.02.19 svn.r3266 for OlexSys, GUI svn.r5155)
;
_audit_update_record
;
2016-12-06 deposited with the CCDC.
2017-02-02 downloaded from the CCDC.
;
_cell_angle_alpha 90
_cell_angle_beta 90
_cell_angle_gamma 90
_cell_formula_units_Z 8
_cell_length_a 12.6068(4)
_cell_length_b 14.4727(4)
_cell_length_c 27.5824(8)
_cell_measurement_reflns_used 9106
_cell_measurement_temperature 100.0
_cell_measurement_theta_max 70.010
_cell_measurement_theta_min 3.204
_cell_volume 5032.5(3)
_computing_cell_refinement 'SAINT v8.34A (Bruker, 2013)'
_computing_data_reduction 'SAINT v8.34A (Bruker, 2013)'
_computing_molecular_graphics 'Olex2 (Dolomanov et al., 2009)'
_computing_publication_material 'Olex2 (Dolomanov et al., 2009)'
_computing_structure_refinement 'ShelXL (Sheldrick, 2015)'
_diffrn_ambient_temperature 100.0
_diffrn_measured_fraction_theta_full 0.999
_diffrn_measured_fraction_theta_max 0.998
_diffrn_measurement_device_type 'Bruker APEX-II CCD'
_diffrn_measurement_method '\f and \w scans'
_diffrn_radiation_type CuK\a
_diffrn_radiation_wavelength 1.54178
_diffrn_reflns_av_R_equivalents 0.0846
_diffrn_reflns_av_unetI/netI 0.0293
_diffrn_reflns_Laue_measured_fraction_full 0.999
_diffrn_reflns_Laue_measured_fraction_max 0.998
_diffrn_reflns_limit_h_max 15
_diffrn_reflns_limit_h_min -15
_diffrn_reflns_limit_k_max 17
_diffrn_reflns_limit_k_min -16
_diffrn_reflns_limit_l_max 33
_diffrn_reflns_limit_l_min -33
_diffrn_reflns_number 64827
_diffrn_reflns_point_group_measured_fraction_full 0.999
_diffrn_reflns_point_group_measured_fraction_max 0.998
_diffrn_reflns_theta_full 67.679
_diffrn_reflns_theta_max 70.215
_diffrn_reflns_theta_min 3.204
_diffrn_standards_number 0
_exptl_absorpt_coefficient_mu 8.272
_exptl_absorpt_correction_T_max 0.7533
_exptl_absorpt_correction_T_min 0.5155
_exptl_absorpt_correction_type multi-scan
_exptl_absorpt_process_details
;
SADABS-2014/5 (Bruker,2014/5) was used for absorption correction.
wR2(int) was 0.1229 before and 0.0751 after correction.
The Ratio of minimum to maximum transmission is 0.6843.
The \l/2 correction factor is Not present.
;
_exptl_crystal_colour brown
_exptl_crystal_colour_primary brown
_exptl_crystal_density_diffrn 1.692
_exptl_crystal_description block
_exptl_crystal_F_000 2640
_exptl_crystal_size_max 0.221
_exptl_crystal_size_mid 0.056
_exptl_crystal_size_min 0.019
_refine_diff_density_max 1.237
_refine_diff_density_min -0.810
_refine_diff_density_rms 0.099
_refine_ls_extinction_method none
_refine_ls_goodness_of_fit_ref 1.041
_refine_ls_hydrogen_treatment constr
_refine_ls_matrix_type full
_refine_ls_number_parameters 488
_refine_ls_number_reflns 4777
_refine_ls_number_restraints 1231
_refine_ls_restrained_S_all 1.513
_refine_ls_R_factor_all 0.0738
_refine_ls_R_factor_gt 0.0638
_refine_ls_shift/su_max 0.001
_refine_ls_shift/su_mean 0.000
_refine_ls_structure_factor_coef Fsqd
_refine_ls_weighting_details 'w=1/[\s^2^(Fo^2^)+(0.0657P)^2^+21.7290P] where P=(Fo^2^+2Fc^2^)/3'
_refine_ls_weighting_scheme calc
_refine_ls_wR_factor_gt 0.1507
_refine_ls_wR_factor_ref 0.1583
_reflns_Friedel_coverage 0.000
_reflns_number_gt 4062
_reflns_number_total 4777
_reflns_threshold_expression 'I > 2\s(I)'
_cod_data_source_file c6dt04666e2.cif
_cod_data_source_block nifecpstar
_cod_depositor_comments 'Adding full bibliography for 7041975--7041978.cif.'
_cod_database_code 7041978
_shelx_space_group_comment
;
The symmetry employed for this shelxl refinement is uniquely defined
by the following loop, which should always be used as a source of
symmetry information in preference to the above space-group names.
They are only intended as comments.
;
_shelx_estimated_absorpt_t_max 0.859
_shelx_estimated_absorpt_t_min 0.262
_olex2_refinement_description
;
1. Fixed Uiso
 At 1.2 times of:
  All C(H,H) groups
 At 1.5 times of:
  All C(H,H,H) groups
2. Restrained distances
 F1-F6
 3.13 with sigma of 0.02
 Fe1-S1A \\sim Fe1-S2A \\sim Fe1-S1 \\sim Fe1-S2
 with sigma of 0.02
 Ni1A-S1A \\sim Ni1-S2 \\sim Ni1A-S2A \\sim Ni1-S1
 with sigma of 0.02
 S1A-C9A \\sim S2-C1 \\sim S2A-C1A \\sim S1-C9
 with sigma of 0.02
 P1-F1 \\sim P1-F5 \\sim P1-F2A \\sim P1-F2 \\sim P1-F3A \\sim P1-F6 \\sim
P1-F3 \\sim P1-F4A \\sim P1-F4 \\sim P1-
 F5A
 with sigma of 0.02
 F1-F2 \\sim F1-F3 \\sim F1-F4 \\sim F1-F5 \\sim F6-F2 \\sim F6-F3 \\sim F6-F4
\\sim F6-F5 \\sim F1-F2A \\sim F1-
 F3A \\sim F1-F4A \\sim F1-F5A \\sim F6-F2A \\sim F6-F3A \\sim F6-F4A \\sim
F6-F5A
 with sigma of 0.02
 F2-F3 \\sim F3-F4 \\sim F4-F5 \\sim F2A-F3A \\sim F3A-F4A \\sim F4A-F5A
 with sigma of 0.02
3. Uiso/Uaniso restraints and constraints
Ni1 \\sim S1 \\sim S2 \\sim N1 \\sim N2 \\sim C1 \\sim C2 \\sim C3 \\sim C4
\\sim C5 \\sim C6 \\sim C7 \\sim C8 \\sim C9 \\sim C10 \\sim O1 \\sim Ni1A
\\sim S1A \\sim S2A \\sim N1A \\sim N2A \\sim C1A \\sim C2A \\sim C3A \\sim C4A
\\sim C5A \\sim C6A \\sim C7A \\sim C8A \\sim C9A \\sim C10A \\sim O1A: within
2A with sigma of 0.04 and sigma for terminal atoms of 0.08
P1 \\sim F1 \\sim F2 \\sim F3 \\sim F4 \\sim F5 \\sim F6 \\sim F2A \\sim F3A
\\sim F4A \\sim F5A: within 2A with sigma of 0.04 and sigma for terminal atoms
of 0.08
Uanis(C10) = Uanis(C10A)
4. Rigid body (RIGU) restrains
 Ni1, S1, S2, N1, N2, C1, C2, C3, C4, C5, C6, C7, C8, C9, C10, O1, Ni1A, S1A,
 S2A, N1A, N2A, C1A, C2A, C3A, C4A, C5A, C6A, C7A, C8A, C9A, C10A, O1A
 with sigma for 1-2 distances of 0.004 and sigma for 1-3 distances of 0.004
 P1, F1, F2, F3, F4, F5, F6, F2A, F3A, F4A, F5A
 with sigma for 1-2 distances of 0.004 and sigma for 1-3 distances of 0.004
5. Same fragment restrains
{Ni1, S1, S2, N1, N2, C1, C2, C3, C4, C5, C6, C7, C8, C9, C10, O1} sigma for
1-2: 0.02, 1-3: 0.04
as
{Ni1A, S1A, S2A, N1A, N2A, C1A, C2A, C3A, C4A, C5A, C6A, C7A, C8A, C9A, C10A,
O1A}
6. Others
 Sof(Ni1A)=Sof(S1A)=Sof(S2A)=Sof(N1A)=Sof(N2A)=Sof(C1A)=Sof(H1AA)=Sof(H1AB)=
 Sof(C2A)=Sof(H2AA)=Sof(H2AB)=Sof(C3A)=Sof(H3AA)=Sof(H3AB)=Sof(C4A)=Sof(H4AA)=
 Sof(H4AB)=Sof(C5A)=Sof(H5AA)=Sof(H5AB)=Sof(C6A)=Sof(H6AA)=Sof(H6AB)=Sof(C7A)=
 Sof(H7AA)=Sof(H7AB)=Sof(C8A)=Sof(H8AA)=Sof(H8AB)=Sof(C9A)=Sof(H9AA)=Sof(H9AB)=
 Sof(C10A)=Sof(O1A)=1-FVAR(1)
 Sof(Ni1)=Sof(S1)=Sof(S2)=Sof(N1)=Sof(N2)=Sof(C1)=Sof(H1A)=Sof(H1B)=Sof(C2)=
 Sof(H2A)=Sof(H2B)=Sof(C3)=Sof(H3A)=Sof(H3B)=Sof(C4)=Sof(H4A)=Sof(H4B)=Sof(C5)=
 Sof(H5A)=Sof(H5B)=Sof(C6)=Sof(H6A)=Sof(H6B)=Sof(C7)=Sof(H7A)=Sof(H7B)=Sof(C8)=
 Sof(H8A)=Sof(H8B)=Sof(C9)=Sof(H9A)=Sof(H9B)=Sof(C10)=Sof(O1)=FVAR(1)
 Sof(F2A)=Sof(F3A)=Sof(F4A)=Sof(F5A)=1-FVAR(2)
 Sof(F2)=Sof(F3)=Sof(F4)=Sof(F5)=FVAR(2)
7.a Secondary CH2 refined with riding coordinates:
 C1(H1A,H1B), C2(H2A,H2B), C3(H3A,H3B), C4(H4A,H4B), C5(H5A,H5B), C6(H6A,H6B),
 C7(H7A,H7B), C8(H8A,H8B), C9(H9A,H9B), C1A(H1AA,H1AB), C2A(H2AA,H2AB),
 C3A(H3AA,H3AB), C4A(H4AA,H4AB), C5A(H5AA,H5AB), C6A(H6AA,H6AB), C7A(H7AA,H7AB),
  C8A(H8AA,H8AB), C9A(H9AA,H9AB)
7.b Idealised Me refined as rotating group:
 C20(H20A,H20B,H20C), C16(H16A,H16B,H16C), C17(H17A,H17B,H17C), C18(H18A,H18B,
 H18C), C19(H19A,H19B,H19C)
;
_shelx_shelxl_version_number 2014/7
_olex2_submission_special_instructions 'No special instructions were received'

loop_
_space_group_symop_operation_xyz
'x, y, z'
'-x+1/2, -y, z+1/2'
'-x, y+1/2, -z+1/2'
'x+1/2, -y+1/2, -z'
'-x, -y, -z'
'x-1/2, y, -z-1/2'
'x, -y-1/2, z-1/2'
'-x-1/2, y-1/2, z'

loop_
_atom_site_label
_atom_site_type_symbol
_atom_site_fract_x
_atom_site_fract_y
_atom_site_fract_z
_atom_site_U_iso_or_equiv
_atom_site_adp_type
_atom_site_occupancy
_atom_site_site_symmetry_order
_atom_site_calc_flag
_atom_site_refinement_flags_posn
_atom_site_refinement_flags_adp
_atom_site_refinement_flags_occupancy
_atom_site_disorder_assembly
_atom_site_disorder_group
Fe1 Fe 0.85137(6) 0.79786(5) 0.33045(3) 0.0274(2) Uani 1 1 d D . . . .
C15 C 1.0141(4) 0.8172(4) 0.31872(18) 0.0384(11) Uani 1 1 d . . . . .
C11 C 0.9789(5) 0.7418(4) 0.28959(19) 0.0432(12) Uani 1 1 d . . . . .
C12 C 0.8976(6) 0.7720(4) 0.25865(19) 0.0502(15) Uani 1 1 d . . . . .
C13 C 0.8835(6) 0.8699(4) 0.26674(18) 0.0496(15) Uani 1 1 d . . . . .
C14 C 0.9560(5) 0.8972(3) 0.30357(18) 0.0397(12) Uani 1 1 d . . . . .
C20 C 1.1006(4) 0.8162(4) 0.3560(2) 0.0498(14) Uani 1 1 d . . . . .
H20A H 1.0809 0.8566 0.3831 0.075 Uiso 1 1 calc GR . . . .
H20B H 1.1667 0.8384 0.3414 0.075 Uiso 1 1 calc GR . . . .
H20C H 1.1107 0.7530 0.3679 0.075 Uiso 1 1 calc GR . . . .
C16 C 1.0235(5) 0.6457(4) 0.2913(2) 0.0539(15) Uani 1 1 d . . . . .
H16A H 1.0483 0.6323 0.3242 0.081 Uiso 1 1 calc GR . . . .
H16B H 1.0830 0.6408 0.2686 0.081 Uiso 1 1 calc GR . . . .
H16C H 0.9682 0.6013 0.2823 0.081 Uiso 1 1 calc GR . . . .
C17 C 0.8400(8) 0.7141(5) 0.2220(2) 0.077(2) Uani 1 1 d . . . . .
H17A H 0.8296 0.6516 0.2349 0.116 Uiso 1 1 calc GR . . . .
H17B H 0.8819 0.7108 0.1921 0.116 Uiso 1 1 calc GR . . . .
H17C H 0.7709 0.7420 0.2149 0.116 Uiso 1 1 calc GR . . . .
C18 C 0.8074(7) 0.9325(4) 0.2402(2) 0.074(2) Uani 1 1 d . . . . .
H18A H 0.7430 0.8981 0.2320 0.111 Uiso 1 1 calc GR . . . .
H18B H 0.8409 0.9552 0.2105 0.111 Uiso 1 1 calc GR . . . .
H18C H 0.7889 0.9850 0.2610 0.111 Uiso 1 1 calc GR . . . .
C19 C 0.9739(6) 0.9937(4) 0.3216(2) 0.0517(15) Uani 1 1 d . . . . .
H19A H 0.9081 1.0292 0.3186 0.078 Uiso 1 1 calc GR . . . .
H19B H 1.0297 1.0231 0.3023 0.078 Uiso 1 1 calc GR . . . .
H19C H 0.9957 0.9917 0.3557 0.078 Uiso 1 1 calc GR . . . .
Ni1 Ni 0.66583(7) 0.71886(6) 0.38483(3) 0.0286(2) Uani 0.8826(19) 1 d D U P A 1
S1 S 0.67008(12) 0.79313(11) 0.31755(7) 0.0469(4) Uani 0.8826(19) 1 d D U P A 1
S2 S 0.81182(11) 0.65564(8) 0.36304(5) 0.0334(3) Uani 0.8826(19) 1 d D U P A 1
N1 N 0.6758(5) 0.6742(5) 0.4503(2) 0.0451(13) Uani 0.8826(19) 1 d D U P A 1
N2 N 0.5531(5) 0.7945(4) 0.4108(3) 0.0603(15) Uani 0.8826(19) 1 d D U P A 1
C1 C 0.8628(6) 0.6468(6) 0.4255(3) 0.053(2) Uani 0.8826(19) 1 d D U P A 1
H1A H 0.9209 0.6008 0.4269 0.063 Uiso 0.8826(19) 1 calc R . P A 1
H1B H 0.8911 0.7073 0.4361 0.063 Uiso 0.8826(19) 1 calc R . P A 1
C2 C 0.7722(7) 0.6173(7) 0.4582(3) 0.061(2) Uani 0.8826(19) 1 d D U P A 1
H2A H 0.7551 0.5516 0.4519 0.074 Uiso 0.8826(19) 1 calc R . P A 1
H2B H 0.7947 0.6228 0.4925 0.074 Uiso 0.8826(19) 1 calc R . P A 1
C3 C 0.5795(6) 0.6204(5) 0.4657(2) 0.0558(16) Uani 0.8826(19) 1 d D U P A 1
H3A H 0.5935 0.5910 0.4974 0.067 Uiso 0.8826(19) 1 calc R . P A 1
H3B H 0.5662 0.5706 0.4418 0.067 Uiso 0.8826(19) 1 calc R . P A 1
C4 C 0.4817(6) 0.6798(6) 0.4697(3) 0.070(2) Uani 0.8826(19) 1 d D U P A 1
H4A H 0.4199 0.6394 0.4760 0.084 Uiso 0.8826(19) 1 calc R . P A 1
H4B H 0.4899 0.7213 0.4980 0.084 Uiso 0.8826(19) 1 calc R . P A 1
C5 C 0.4588(6) 0.7370(5) 0.4263(4) 0.070(2) Uani 0.8826(19) 1 d D U P A 1
H5A H 0.3983 0.7785 0.4334 0.084 Uiso 0.8826(19) 1 calc R . P A 1
H5B H 0.4377 0.6961 0.3992 0.084 Uiso 0.8826(19) 1 calc R . P A 1
C6 C 0.6826(7) 0.7626(6) 0.4776(3) 0.0711(19) Uani 0.8826(19) 1 d D U P A 1
H6A H 0.7565 0.7856 0.4772 0.085 Uiso 0.8826(19) 1 calc R . P A 1
H6B H 0.6614 0.7525 0.5117 0.085 Uiso 0.8826(19) 1 calc R . P A 1
C7 C 0.6089(7) 0.8340(6) 0.4540(3) 0.078(2) Uani 0.8826(19) 1 d D U P A 1
H7A H 0.5557 0.8549 0.4780 0.093 Uiso 0.8826(19) 1 calc R . P A 1
H7B H 0.6509 0.8885 0.4438 0.093 Uiso 0.8826(19) 1 calc R . P A 1
C8 C 0.5174(7) 0.8658(6) 0.3761(5) 0.082(2) Uani 0.8826(19) 1 d D U P A 1
H8A H 0.4909 0.9201 0.3943 0.098 Uiso 0.8826(19) 1 calc R . P A 1
H8B H 0.4579 0.8410 0.3566 0.098 Uiso 0.8826(19) 1 calc R . P A 1
C9 C 0.6053(6) 0.8960(5) 0.3425(4) 0.075(3) Uani 0.8826(19) 1 d D U P A 1
H9A H 0.6576 0.9338 0.3605 0.090 Uiso 0.8826(19) 1 calc R . P A 1
H9B H 0.5759 0.9341 0.3159 0.090 Uiso 0.8826(19) 1 calc R . P A 1
C10 C 0.8503(4) 0.8601(4) 0.3857(2) 0.0343(12) Uani 0.8826(19) 1 d D U P A 1
O1 O 0.8571(4) 0.9027(3) 0.42020(16) 0.0542(13) Uani 0.8826(19) 1 d D U P A 1
Ni1A Ni 0.7203(5) 0.7847(4) 0.4124(3) 0.0323(17) Uani 0.1174(19) 1 d D U P A 2
S1A S 0.8858(6) 0.7529(6) 0.4048(3) 0.030(2) Uani 0.1174(19) 1 d D U P A 2
S2A S 0.7391(8) 0.8918(6) 0.3592(4) 0.041(2) Uani 0.1174(19) 1 d D U P A 2
N1A N 0.5677(15) 0.791(2) 0.4084(12) 0.052(4) Uani 0.1174(19) 1 d D U P A 2
N2A N 0.695(2) 0.6728(17) 0.4491(10) 0.041(4) Uani 0.1174(19) 1 d D U P A 2
C1A C 0.611(2) 0.871(4) 0.3300(13) 0.054(7) Uani 0.1174(19) 1 d D U P A 2
H1AA H 0.5905 0.9244 0.3096 0.065 Uiso 0.1174(19) 1 calc R . P A 2
H1AB H 0.6143 0.8152 0.3092 0.065 Uiso 0.1174(19) 1 calc R . P A 2
C2A C 0.530(2) 0.857(4) 0.3704(17) 0.061(6) Uani 0.1174(19) 1 d D U P A 2
H2AA H 0.5142 0.9174 0.3857 0.074 Uiso 0.1174(19) 1 calc R . P A 2
H2AB H 0.4630 0.8332 0.3563 0.074 Uiso 0.1174(19) 1 calc R . P A 2
C3A C 0.521(3) 0.812(3) 0.4574(12) 0.060(6) Uani 0.1174(19) 1 d D U P A 2
H3AA H 0.4437 0.8194 0.4540 0.072 Uiso 0.1174(19) 1 calc R . P A 2
H3AB H 0.5501 0.8724 0.4687 0.072 Uiso 0.1174(19) 1 calc R . P A 2
C4A C 0.544(3) 0.740(3) 0.4953(14) 0.063(6) Uani 0.1174(19) 1 d D U P A 2
H4AA H 0.5290 0.7686 0.5273 0.075 Uiso 0.1174(19) 1 calc R . P A 2
H4AB H 0.4911 0.6901 0.4908 0.075 Uiso 0.1174(19) 1 calc R . P A 2
C5A C 0.650(3) 0.696(3) 0.4985(10) 0.053(6) Uani 0.1174(19) 1 d D U P A 2
H5AA H 0.6444 0.6386 0.5179 0.063 Uiso 0.1174(19) 1 calc R . P A 2
H5AB H 0.6993 0.7382 0.5154 0.063 Uiso 0.1174(19) 1 calc R . P A 2
C6A C 0.540(3) 0.696(2) 0.3933(15) 0.048(6) Uani 0.1174(19) 1 d D U P A 2
H6AA H 0.5467 0.6902 0.3576 0.057 Uiso 0.1174(19) 1 calc R . P A 2
H6AB H 0.4649 0.6829 0.4020 0.057 Uiso 0.1174(19) 1 calc R . P A 2
C7A C 0.613(3) 0.6265(18) 0.4184(14) 0.043(5) Uani 0.1174(19) 1 d D U P A 2
H7AA H 0.5698 0.5847 0.4389 0.052 Uiso 0.1174(19) 1 calc R . P A 2
H7AB H 0.6487 0.5883 0.3935 0.052 Uiso 0.1174(19) 1 calc R . P A 2
C8A C 0.790(3) 0.611(3) 0.4514(17) 0.039(6) Uani 0.1174(19) 1 d D U P A 2
H8AA H 0.7661 0.5458 0.4510 0.047 Uiso 0.1174(19) 1 calc R . P A 2
H8AB H 0.8278 0.6221 0.4822 0.047 Uiso 0.1174(19) 1 calc R . P A 2
C9A C 0.863(3) 0.6280(13) 0.4095(16) 0.030(6) Uani 0.1174(19) 1 d D U P A 2
H9AA H 0.8316 0.6043 0.3791 0.036 Uiso 0.1174(19) 1 calc R . P A 2
H9AB H 0.9315 0.5956 0.4149 0.036 Uiso 0.1174(19) 1 calc R . P A 2
C10A C 0.771(3) 0.7023(19) 0.3099(12) 0.0343(12) Uani 0.1174(19) 1 d D U P A 2
O1A O 0.723(3) 0.6381(19) 0.3008(12) 0.048(8) Uani 0.1174(19) 1 d D U P A 2
P1 P 0.22313(12) 0.54075(9) 0.41819(5) 0.0435(4) Uani 1 1 d D U . . .
F1 F 0.2135(3) 0.4332(2) 0.42144(15) 0.0709(11) Uani 1 1 d D U . . .
F2 F 0.1041(4) 0.5599(4) 0.4189(3) 0.091(3) Uani 0.676(7) 1 d D U P B 1
F3 F 0.2376(6) 0.5561(4) 0.47493(18) 0.071(2) Uani 0.676(7) 1 d D U P B 1
F4 F 0.3526(4) 0.5253(4) 0.4185(3) 0.072(2) Uani 0.676(7) 1 d D U P B 1
F5 F 0.2298(7) 0.5320(4) 0.36159(19) 0.090(3) Uani 0.676(7) 1 d D U P B 1
F6 F 0.2368(4) 0.6490(2) 0.41578(16) 0.0913(15) Uani 1 1 d D U . . .
F2A F 0.1325(10) 0.5404(7) 0.3766(4) 0.068(4) Uani 0.324(7) 1 d D U P B 2
F3A F 0.1240(9) 0.5352(7) 0.4560(4) 0.076(3) Uani 0.324(7) 1 d D U P B 2
F4A F 0.2979(11) 0.5357(8) 0.4626(4) 0.099(5) Uani 0.324(7) 1 d D U P B 2
F5A F 0.3109(12) 0.5401(7) 0.3804(5) 0.087(4) Uani 0.324(7) 1 d D U P B 2

loop_
_atom_site_aniso_label
_atom_site_aniso_U_11
_atom_site_aniso_U_22
_atom_site_aniso_U_33
_atom_site_aniso_U_23
_atom_site_aniso_U_13
_atom_site_aniso_U_12
Fe1 0.0333(4) 0.0228(3) 0.0260(4) 0.0027(3) -0.0043(3) -0.0024(3)
C15 0.041(3) 0.038(3) 0.036(3) -0.002(2) 0.013(2) -0.007(2)
C11 0.051(3) 0.044(3) 0.035(3) -0.008(2) 0.015(2) -0.007(2)
C12 0.080(4) 0.042(3) 0.029(3) -0.005(2) 0.007(3) -0.009(3)
C13 0.082(4) 0.043(3) 0.024(2) 0.009(2) -0.002(3) -0.014(3)
C14 0.055(3) 0.035(3) 0.030(2) 0.004(2) 0.006(2) -0.014(2)
C20 0.032(3) 0.053(3) 0.064(4) -0.017(3) 0.010(3) -0.004(2)
C16 0.052(3) 0.047(3) 0.063(4) -0.023(3) 0.015(3) 0.002(3)
C17 0.132(8) 0.062(4) 0.037(3) -0.013(3) -0.016(4) -0.011(4)
C18 0.135(7) 0.048(4) 0.039(3) 0.018(3) -0.030(4) -0.014(4)
C19 0.077(4) 0.033(3) 0.045(3) 0.007(2) 0.005(3) -0.020(3)
Ni1 0.0262(5) 0.0253(4) 0.0343(5) -0.0082(4) 0.0009(3) -0.0024(3)
S1 0.0382(8) 0.0386(8) 0.0640(10) 0.0158(7) -0.0222(7) -0.0059(6)
S2 0.0343(7) 0.0229(6) 0.0430(7) 0.0037(5) 0.0071(5) 0.0033(5)
N1 0.049(3) 0.061(3) 0.026(2) -0.007(2) 0.003(2) -0.027(2)
N2 0.039(3) 0.037(3) 0.105(4) -0.028(2) 0.025(3) -0.010(2)
C1 0.047(3) 0.064(4) 0.048(4) 0.031(3) -0.017(3) -0.007(3)
C2 0.060(4) 0.080(5) 0.044(4) 0.024(3) -0.009(3) -0.025(3)
C3 0.061(4) 0.069(4) 0.037(3) -0.008(3) 0.009(3) -0.036(3)
C4 0.053(4) 0.070(4) 0.087(5) -0.037(3) 0.028(3) -0.038(3)
C5 0.041(3) 0.051(4) 0.117(5) -0.029(3) 0.030(3) -0.013(3)
C6 0.074(4) 0.090(4) 0.049(4) -0.034(3) 0.027(3) -0.052(3)
C7 0.063(4) 0.069(4) 0.101(5) -0.049(3) 0.041(3) -0.034(3)
C8 0.042(4) 0.038(4) 0.165(6) -0.006(4) 0.016(4) 0.006(3)
C9 0.038(4) 0.037(4) 0.151(7) 0.011(4) -0.003(4) 0.010(3)
C10 0.032(3) 0.033(3) 0.038(3) -0.005(2) 0.008(2) -0.007(2)
O1 0.062(3) 0.054(3) 0.047(2) -0.024(2) 0.018(2) -0.028(2)
Ni1A 0.023(3) 0.026(3) 0.048(4) -0.006(3) 0.010(3) -0.003(2)
S1A 0.029(4) 0.034(4) 0.026(4) -0.001(3) -0.002(3) -0.003(3)
S2A 0.035(5) 0.028(4) 0.058(6) 0.006(4) -0.002(4) 0.005(4)
N1A 0.029(7) 0.040(8) 0.085(8) -0.008(6) 0.007(5) -0.005(5)
N2A 0.038(7) 0.037(7) 0.048(8) -0.004(6) 0.009(6) -0.009(5)
C1A 0.034(9) 0.043(15) 0.085(9) -0.002(9) -0.006(7) -0.002(8)
C2A 0.039(9) 0.045(11) 0.100(10) -0.001(9) 0.004(7) -0.001(7)
C3A 0.038(10) 0.055(11) 0.087(9) -0.013(7) 0.013(7) -0.010(8)
C4A 0.052(10) 0.059(12) 0.077(10) -0.016(9) 0.017(8) -0.007(9)
C5A 0.051(10) 0.053(11) 0.054(8) -0.011(7) 0.016(7) -0.011(8)
C6A 0.037(9) 0.040(8) 0.067(11) -0.003(7) 0.002(8) -0.008(6)
C7A 0.038(9) 0.039(8) 0.053(10) -0.007(7) 0.005(8) -0.007(6)
C8A 0.042(8) 0.041(9) 0.034(11) 0.000(7) 0.008(7) -0.004(6)
C9A 0.033(10) 0.030(8) 0.026(12) -0.002(7) 0.002(9) -0.001(6)
C10A 0.032(3) 0.033(3) 0.038(3) -0.005(2) 0.008(2) -0.007(2)
O1A 0.050(15) 0.039(9) 0.056(18) -0.006(11) 0.000(14) -0.018(11)
P1 0.0550(9) 0.0351(7) 0.0404(7) -0.0044(5) -0.0073(6) 0.0115(6)
F1 0.074(2) 0.0434(19) 0.096(3) 0.0042(18) 0.004(2) 0.0003(17)
F2 0.051(3) 0.081(4) 0.140(7) -0.036(4) -0.013(3) 0.015(3)
F3 0.109(5) 0.060(3) 0.043(3) -0.011(2) -0.006(3) 0.025(3)
F4 0.056(3) 0.053(3) 0.108(5) -0.039(3) -0.015(3) 0.013(2)
F5 0.146(7) 0.082(4) 0.043(3) -0.008(3) -0.012(3) 0.041(4)
F6 0.136(4) 0.042(2) 0.096(3) -0.0091(19) -0.029(3) 0.015(2)
F2A 0.086(7) 0.065(7) 0.053(6) 0.017(5) -0.020(5) -0.022(5)
F3A 0.101(7) 0.072(7) 0.054(6) 0.002(5) 0.015(5) 0.013(5)
F4A 0.105(8) 0.085(8) 0.107(7) 0.044(6) -0.046(6) -0.048(6)
F5A 0.086(7) 0.067(7) 0.108(8) 0.001(6) 0.033(6) -0.019(6)

loop_
_atom_type_symbol
_atom_type_description
_atom_type_scat_dispersion_real
_atom_type_scat_dispersion_imag
_atom_type_scat_source
C C 0.0181 0.0091 'International Tables Vol C Tables 4.2.6.8 and 6.1.1.4'
H H 0.0000 0.0000 'International Tables Vol C Tables 4.2.6.8 and 6.1.1.4'
F F 0.0727 0.0534 'International Tables Vol C Tables 4.2.6.8 and 6.1.1.4'
Fe Fe -1.1336 3.1974 'International Tables Vol C Tables 4.2.6.8 and 6.1.1.4'
N N 0.0311 0.0180 'International Tables Vol C Tables 4.2.6.8 and 6.1.1.4'
Ni Ni -3.0029 0.5091 'International Tables Vol C Tables 4.2.6.8 and 6.1.1.4'
O O 0.0492 0.0322 'International Tables Vol C Tables 4.2.6.8 and 6.1.1.4'
P P 0.2955 0.4335 'International Tables Vol C Tables 4.2.6.8 and 6.1.1.4'
S S 0.3331 0.5567 'International Tables Vol C Tables 4.2.6.8 and 6.1.1.4'

loop_
_geom_angle_atom_site_label_1
_geom_angle_atom_site_label_2
_geom_angle_atom_site_label_3
_geom_angle
C15 Fe1 C11 39.5(2)
C15 Fe1 C12 66.8(2)
C15 Fe1 S1 161.29(16)
C15 Fe1 S2 113.06(15)
C15 Fe1 S1A 89.4(3)
C15 Fe1 S2A 128.8(3)
C11 Fe1 S1 130.89(16)
C11 Fe1 S2 91.70(16)
C11 Fe1 S1A 103.5(3)
C12 Fe1 C11 38.8(2)
C12 Fe1 S1 97.1(2)
C12 Fe1 S2 105.62(16)
C12 Fe1 S1A 140.7(3)
C12 Fe1 S2A 130.8(3)
C13 Fe1 C15 67.2(2)
C13 Fe1 C11 66.2(2)
C13 Fe1 C12 40.5(2)
C13 Fe1 C14 39.9(2)
C13 Fe1 S1 94.4(2)
C13 Fe1 S2 145.04(16)
C13 Fe1 S1A 153.9(3)
C13 Fe1 S2A 97.1(3)
C14 Fe1 C15 40.1(2)
C14 Fe1 C11 66.2(2)
C14 Fe1 C12 67.2(2)
C14 Fe1 S1 126.15(17)
C14 Fe1 S2 153.12(17)
C14 Fe1 S1A 114.3(3)
C14 Fe1 S2A 96.5(3)
S2 Fe1 S1 79.61(6)
C10 Fe1 C15 94.1(2)
C10 Fe1 C11 131.0(2)
C10 Fe1 C12 154.9(2)
C10 Fe1 C13 118.3(2)
C10 Fe1 C14 87.7(2)
C10 Fe1 S1 98.06(19)
C10 Fe1 S2 96.70(18)
S2A Fe1 C11 161.8(3)
S2A Fe1 S1A 88.5(4)
C10A Fe1 C15 126.9(11)
C10A Fe1 C11 87.9(11)
C10A Fe1 C12 73.8(11)
C10A Fe1 C13 103.1(11)
C10A Fe1 C14 140.3(11)
C10A Fe1 S1A 100.2(11)
C10A Fe1 S2A 103.7(12)
C11 C15 Fe1 71.4(3)
C11 C15 C14 107.1(5)
C11 C15 C20 127.3(5)
C14 C15 Fe1 69.6(3)
C14 C15 C20 125.4(5)
C20 C15 Fe1 127.2(4)
C15 C11 Fe1 69.2(3)
C15 C11 C16 125.1(5)
C12 C11 Fe1 69.6(3)
C12 C11 C15 109.4(5)
C12 C11 C16 125.5(5)
C16 C11 Fe1 128.3(4)
C11 C12 Fe1 71.6(3)
C11 C12 C13 107.5(5)
C11 C12 C17 126.1(6)
C13 C12 Fe1 69.2(3)
C13 C12 C17 126.3(6)
C17 C12 Fe1 127.0(5)
C12 C13 Fe1 70.3(3)
C12 C13 C18 126.3(5)
C14 C13 Fe1 70.2(3)
C14 C13 C12 107.6(5)
C14 C13 C18 126.0(5)
C18 C13 Fe1 125.9(5)
C15 C14 Fe1 70.3(3)
C15 C14 C19 125.4(5)
C13 C14 Fe1 69.9(3)
C13 C14 C15 108.2(5)
C13 C14 C19 126.3(5)
C19 C14 Fe1 128.3(4)
C15 C20 H20A 109.5
C15 C20 H20B 109.5
C15 C20 H20C 109.5
H20A C20 H20B 109.5
H20A C20 H20C 109.5
H20B C20 H20C 109.5
C11 C16 H16A 109.5
C11 C16 H16B 109.5
C11 C16 H16C 109.5
H16A C16 H16B 109.5
H16A C16 H16C 109.5
H16B C16 H16C 109.5
C12 C17 H17A 109.5
C12 C17 H17B 109.5
C12 C17 H17C 109.5
H17A C17 H17B 109.5
H17A C17 H17C 109.5
H17B C17 H17C 109.5
C13 C18 H18A 109.5
C13 C18 H18B 109.5
C13 C18 H18C 109.5
H18A C18 H18B 109.5
H18A C18 H18C 109.5
H18B C18 H18C 109.5
C14 C19 H19A 109.5
C14 C19 H19B 109.5
C14 C19 H19C 109.5
H19A C19 H19B 109.5
H19A C19 H19C 109.5
H19B C19 H19C 109.5
S2 Ni1 S1 87.13(7)
N1 Ni1 S1 168.39(19)
N1 Ni1 S2 93.7(2)
N1 Ni1 N2 83.6(3)
N2 Ni1 S1 93.2(3)
N2 Ni1 S2 168.1(2)
Ni1 S1 Fe1 84.63(6)
C9 S1 Fe1 111.0(3)
C9 S1 Ni1 94.1(3)
Ni1 S2 Fe1 85.05(5)
C1 S2 Fe1 110.6(3)
C1 S2 Ni1 93.9(3)
C2 N1 Ni1 112.2(4)
C2 N1 C3 109.4(6)
C2 N1 C6 110.9(7)
C3 N1 Ni1 112.7(4)
C6 N1 Ni1 100.9(5)
C6 N1 C3 110.5(6)
C5 N2 Ni1 111.8(5)
C7 N2 Ni1 99.6(5)
C7 N2 C5 110.9(7)
C8 N2 Ni1 112.3(6)
C8 N2 C5 109.0(7)
C8 N2 C7 113.0(7)
S2 C1 H1A 110.1
S2 C1 H1B 110.1
H1A C1 H1B 108.4
C2 C1 S2 108.2(6)
C2 C1 H1A 110.1
C2 C1 H1B 110.1
N1 C2 C1 111.9(6)
N1 C2 H2A 109.2
N1 C2 H2B 109.2
C1 C2 H2A 109.2
C1 C2 H2B 109.2
H2A C2 H2B 107.9
N1 C3 H3A 109.1
N1 C3 H3B 109.1
N1 C3 C4 112.7(6)
H3A C3 H3B 107.8
C4 C3 H3A 109.1
C4 C3 H3B 109.1
C3 C4 H4A 108.6
C3 C4 H4B 108.6
H4A C4 H4B 107.6
C5 C4 C3 114.7(6)
C5 C4 H4A 108.6
C5 C4 H4B 108.6
N2 C5 H5A 109.1
N2 C5 H5B 109.1
C4 C5 N2 112.3(7)
C4 C5 H5A 109.1
C4 C5 H5B 109.1
H5A C5 H5B 107.9
N1 C6 H6A 109.8
N1 C6 H6B 109.8
N1 C6 C7 109.3(6)
H6A C6 H6B 108.3
C7 C6 H6A 109.8
C7 C6 H6B 109.8
N2 C7 C6 111.3(6)
N2 C7 H7A 109.4
N2 C7 H7B 109.4
C6 C7 H7A 109.4
C6 C7 H7B 109.4
H7A C7 H7B 108.0
N2 C8 H8A 109.2
N2 C8 H8B 109.2
N2 C8 C9 112.1(7)
H8A C8 H8B 107.9
C9 C8 H8A 109.2
C9 C8 H8B 109.2
S1 C9 H9A 109.9
S1 C9 H9B 109.9
C8 C9 S1 108.8(6)
C8 C9 H9A 109.9
C8 C9 H9B 109.9
H9A C9 H9B 108.3
O1 C10 Fe1 174.7(5)
S1A Ni1A S2A 88.9(4)
N1A Ni1A S1A 166.9(11)
N1A Ni1A S2A 92.1(8)
N1A Ni1A N2A 84.5(9)
N2A Ni1A S1A 91.9(8)
N2A Ni1A S2A 168.2(11)
Ni1A S1A Fe1 80.5(3)
C9A S1A Fe1 109.1(15)
C9A S1A Ni1A 93.2(12)
Fe1 S2A Ni1A 82.3(3)
C1A S2A Fe1 108.7(19)
C1A S2A Ni1A 94.8(12)
C2A N1A Ni1A 113.0(16)
C2A N1A C3A 112(2)
C3A N1A Ni1A 110.3(19)
C6A N1A Ni1A 102.1(16)
C6A N1A C2A 108(2)
C6A N1A C3A 110(2)
C5A N2A Ni1A 110.3(19)
C7A N2A Ni1A 101.2(16)
C7A N2A C5A 111(2)
C8A N2A Ni1A 112.8(16)
C8A N2A C5A 113(2)
C8A N2A C7A 108(2)
S2A C1A H1AA 110.3
S2A C1A H1AB 110.3
H1AA C1A H1AB 108.6
C2A C1A S2A 107(2)
C2A C1A H1AA 110.3
C2A C1A H1AB 110.3
N1A C2A C1A 113(2)
N1A C2A H2AA 109.1
N1A C2A H2AB 109.1
C1A C2A H2AA 109.1
C1A C2A H2AB 109.1
H2AA C2A H2AB 107.8
N1A C3A H3AA 108.7
N1A C3A H3AB 108.7
N1A C3A C4A 114(2)
H3AA C3A H3AB 107.6
C4A C3A H3AA 108.7
C4A C3A H3AB 108.7
C3A C4A H4AA 107.2
C3A C4A H4AB 107.2
H4AA C4A H4AB 106.8
C5A C4A C3A 120(2)
C5A C4A H4AA 107.2
C5A C4A H4AB 107.2
N2A C5A H5AA 109.2
N2A C5A H5AB 109.2
C4A C5A N2A 112(2)
C4A C5A H5AA 109.2
C4A C5A H5AB 109.2
H5AA C5A H5AB 107.9
N1A C6A H6AA 109.7
N1A C6A H6AB 109.7
N1A C6A C7A 109.8(18)
H6AA C6A H6AB 108.2
C7A C6A H6AA 109.7
C7A C6A H6AB 109.7
N2A C7A C6A 112.2(18)
N2A C7A H7AA 109.2
N2A C7A H7AB 109.2
C6A C7A H7AA 109.2
C6A C7A H7AB 109.2
H7AA C7A H7AB 107.9
N2A C8A H8AA 109.3
N2A C8A H8AB 109.3
N2A C8A C9A 111(2)
H8AA C8A H8AB 108.0
C9A C8A H8AA 109.3
C9A C8A H8AB 109.3
S1A C9A H9AA 110.1
S1A C9A H9AB 110.1
C8A C9A S1A 108.0(19)
C8A C9A H9AA 110.1
C8A C9A H9AB 110.1
H9AA C9A H9AB 108.4
O1A C10A Fe1 174(3)
F1 P1 F3 95.2(3)
F1 P1 F4 86.7(2)
F1 P1 F5 88.9(3)
F1 P1 F6 178.0(3)
F1 P1 F2A 89.0(4)
F1 P1 F3A 81.7(4)
F2 P1 F1 96.0(3)
F2 P1 F3 94.3(4)
F2 P1 F4 177.1(3)
F2 P1 F5 94.6(5)
F2 P1 F6 85.8(3)
F3 P1 F4 84.2(3)
F5 P1 F3 169.8(4)
F5 P1 F4 86.6(4)
F5 P1 F6 91.9(3)
F6 P1 F3 83.7(3)
F6 P1 F4 91.5(3)
F6 P1 F2A 92.9(4)
F6 P1 F3A 99.2(4)
F2A P1 F3A 84.9(6)
F4A P1 F1 87.4(4)
F4A P1 F6 90.8(4)
F4A P1 F2A 172.1(7)
F4A P1 F3A 87.6(6)
F5A P1 F1 95.1(4)
F5A P1 F6 84.1(4)
F5A P1 F2A 91.6(9)
F5A P1 F3A 175.3(7)
F5A P1 F4A 95.7(7)

loop_
_geom_bond_atom_site_label_1
_geom_bond_atom_site_label_2
_geom_bond_distance
Fe1 C15 2.096(5)
Fe1 C11 2.125(5)
Fe1 C12 2.098(5)
Fe1 C13 2.083(5)
Fe1 C14 2.087(5)
Fe1 S1 2.3141(16)
Fe1 S2 2.3007(14)
Fe1 C10 1.771(6)
Fe1 S1A 2.195(8)
Fe1 S2A 2.116(9)
Fe1 C10A 1.80(2)
C15 C11 1.426(7)
C15 C14 1.432(8)
C15 C20 1.498(8)
C11 C12 1.404(9)
C11 C16 1.500(8)
C12 C13 1.446(8)
C12 C17 1.501(8)
C13 C14 1.422(8)
C13 C18 1.508(9)
C14 C19 1.500(7)
C20 H20A 0.9800
C20 H20B 0.9800
C20 H20C 0.9800
C16 H16A 0.9800
C16 H16B 0.9800
C16 H16C 0.9800
C17 H17A 0.9800
C17 H17B 0.9800
C17 H17C 0.9800
C18 H18A 0.9800
C18 H18B 0.9800
C18 H18C 0.9800
C19 H19A 0.9800
C19 H19B 0.9800
C19 H19C 0.9800
Ni1 S1 2.1453(19)
Ni1 S2 2.1414(16)
Ni1 N1 1.923(6)
Ni1 N2 1.931(6)
S1 C9 1.833(8)
S2 C1 1.842(7)
N1 C2 1.484(11)
N1 C3 1.503(8)
N1 C6 1.486(9)
N2 C5 1.512(9)
N2 C7 1.496(11)
N2 C8 1.479(12)
C1 H1A 0.9900
C1 H1B 0.9900
C1 C2 1.519(10)
C2 H2A 0.9900
C2 H2B 0.9900
C3 H3A 0.9900
C3 H3B 0.9900
C3 C4 1.507(11)
C4 H4A 0.9900
C4 H4B 0.9900
C4 C5 1.485(12)
C5 H5A 0.9900
C5 H5B 0.9900
C6 H6A 0.9900
C6 H6B 0.9900
C6 C7 1.535(13)
C7 H7A 0.9900
C7 H7B 0.9900
C8 H8A 0.9900
C8 H8B 0.9900
C8 C9 1.509(12)
C9 H9A 0.9900
C9 H9B 0.9900
C10 O1 1.137(7)
Ni1A S1A 2.146(9)
Ni1A S2A 2.148(10)
Ni1A N1A 1.929(18)
Ni1A N2A 1.937(18)
S1A C9A 1.834(17)
S2A C1A 1.833(18)
N1A C2A 1.49(2)
N1A C3A 1.50(2)
N1A C6A 1.48(2)
N2A C5A 1.51(2)
N2A C7A 1.49(2)
N2A C8A 1.49(2)
C1A H1AA 0.9900
C1A H1AB 0.9900
C1A C2A 1.52(2)
C2A H2AA 0.9900
C2A H2AB 0.9900
C3A H3AA 0.9900
C3A H3AB 0.9900
C3A C4A 1.51(2)
C4A H4AA 0.9900
C4A H4AB 0.9900
C4A C5A 1.49(2)
C5A H5AA 0.9900
C5A H5AB 0.9900
C6A H6AA 0.9900
C6A H6AB 0.9900
C6A C7A 1.53(2)
C7A H7AA 0.9900
C7A H7AB 0.9900
C8A H8AA 0.9900
C8A H8AB 0.9900
C8A C9A 1.50(2)
C9A H9AA 0.9900
C9A H9AB 0.9900
C10A O1A 1.14(2)
P1 F1 1.564(4)
P1 F2 1.526(6)
P1 F3 1.591(5)
P1 F4 1.647(5)
P1 F5 1.569(5)
P1 F6 1.577(4)
P1 F2A 1.620(8)
P1 F3A 1.629(8)
P1 F4A 1.548(9)
P1 F5A 1.520(9)

loop_
_geom_torsion_atom_site_label_1
_geom_torsion_atom_site_label_2
_geom_torsion_atom_site_label_3
_geom_torsion_atom_site_label_4
_geom_torsion
Fe1 C15 C11 C12 58.0(4)
Fe1 C15 C11 C16 -123.0(5)
Fe1 C15 C14 C13 -59.9(4)
Fe1 C15 C14 C19 123.5(5)
Fe1 C11 C12 C13 60.2(4)
Fe1 C11 C12 C17 -122.9(7)
Fe1 C12 C13 C14 60.6(4)
Fe1 C12 C13 C18 -120.6(7)
Fe1 C13 C14 C15 60.1(4)
Fe1 C13 C14 C19 -123.3(6)
Fe1 S1 C9 C8 -126.4(7)
Fe1 S2 C1 C2 127.2(6)
Fe1 S1A C9A C8A -127(3)
Fe1 S2A C1A C2A 127(3)
C15 C11 C12 Fe1 -57.8(4)
C15 C11 C12 C13 2.4(6)
C15 C11 C12 C17 179.4(6)
C11 C15 C14 Fe1 61.9(3)
C11 C15 C14 C13 2.0(6)
C11 C15 C14 C19 -174.6(5)
C11 C12 C13 Fe1 -61.7(4)
C11 C12 C13 C14 -1.2(6)
C11 C12 C13 C18 177.6(6)
C12 C13 C14 Fe1 -60.7(4)
C12 C13 C14 C15 -0.5(6)
C12 C13 C14 C19 176.0(5)
C14 C15 C11 Fe1 -60.8(3)
C14 C15 C11 C12 -2.8(6)
C14 C15 C11 C16 176.3(5)
C20 C15 C11 Fe1 123.1(5)
C20 C15 C11 C12 -178.9(5)
C20 C15 C11 C16 0.1(9)
C20 C15 C14 Fe1 -121.9(5)
C20 C15 C14 C13 178.3(5)
C20 C15 C14 C19 1.7(8)
C16 C11 C12 Fe1 123.2(5)
C16 C11 C12 C13 -176.6(5)
C16 C11 C12 C17 0.3(10)
C17 C12 C13 Fe1 121.3(7)
C17 C12 C13 C14 -178.1(6)
C17 C12 C13 C18 0.7(11)
C18 C13 C14 Fe1 120.5(7)
C18 C13 C14 C15 -179.3(6)
C18 C13 C14 C19 -2.8(10)
Ni1 S1 C9 C8 -40.6(7)
Ni1 S2 C1 C2 41.0(6)
Ni1 N1 C2 C1 29.8(9)
Ni1 N1 C3 C4 -67.6(7)
Ni1 N1 C6 C7 38.3(6)
Ni1 N2 C5 C4 69.5(8)
Ni1 N2 C7 C6 -37.4(7)
Ni1 N2 C8 C9 -29.4(10)
S2 C1 C2 N1 -49.0(9)
N1 C3 C4 C5 51.7(8)
N1 C6 C7 N2 -0.4(8)
N2 C8 C9 S1 48.5(11)
C2 N1 C3 C4 166.9(7)
C2 N1 C6 C7 157.3(6)
C3 N1 C2 C1 155.7(7)
C3 N1 C6 C7 -81.1(7)
C3 C4 C5 N2 -52.7(8)
C5 N2 C7 C6 80.5(7)
C5 N2 C8 C9 -153.9(8)
C6 N1 C2 C1 -82.2(9)
C6 N1 C3 C4 44.5(8)
C7 N2 C5 C4 -40.7(9)
C7 N2 C8 C9 82.3(10)
C8 N2 C5 C4 -165.7(7)
C8 N2 C7 C6 -156.7(6)
Ni1A S1A C9A C8A -46(3)
Ni1A S2A C1A C2A 43(3)
Ni1A N1A C2A C1A 25(4)
Ni1A N1A C3A C4A -62(4)
Ni1A N1A C6A C7A 37(3)
Ni1A N2A C5A C4A 65(3)
Ni1A N2A C7A C6A -33(3)
Ni1A N2A C8A C9A -24(4)
S2A C1A C2A N1A -47(5)
N1A C3A C4A C5A 41(5)
N1A C6A C7A N2A -3(4)
N2A C8A C9A S1A 49(4)
C2A N1A C3A C4A 171(3)
C2A N1A C6A C7A 157(3)
C3A N1A C2A C1A 151(4)
C3A N1A C6A C7A -80(3)
C3A C4A C5A N2A -42(5)
C5A N2A C7A C6A 84(3)
C5A N2A C8A C9A -150(3)
C6A N1A C2A C1A -87(4)
C6A N1A C3A C4A 50(4)
C7A N2A C5A C4A -47(4)
C7A N2A C8A C9A 87(4)
C8A N2A C5A C4A -168(3)
C8A N2A C7A C6A -152(3)
